data_4519288
loop_
_publ_author_name
'Fang, Xiaowu'
'Wen, Songwei'
'Jin, Peishen'
'Bao, Wenjing'
'Liu, Shanshan'
'Cong, Hengjiang'
'Shen, Xiao'

_publ_section_title
;
 Synthesis of Enantioenriched Fluorinated Enol Silanes Enabled by
 Asymmetric Reductive Coupling of Fluoroalkylacylsilanes and 1,3-Enynes
 and Brook Rearrangement
;
_journal_name_full 'ACS Catalysis'
_journal_page_first 2150
_journal_page_last 2157
_journal_paper_doi 10.1021/acscatal.2c00100
_journal_year 2022
_chemical_absolute_configuration ad
_chemical_formula_moiety 'C20 H21 F2 N O3 Si'
_chemical_formula_sum 'C20 H21 F2 N O3 Si'
_chemical_formula_weight 389.47
_space_group_crystal_system triclinic
_space_group_IT_number 1
_space_group_name_Hall 'P 1'
_space_group_name_H-M_alt 'P 1'
_atom_sites_solution_hydrogens geom
_atom_sites_solution_primary dual
_audit_creation_date 2019-12-25
_audit_creation_method
;
Olex2 1.2
(compiled 2018.05.29 svn.r3508 for OlexSys, GUI svn.r5506)
;
_cell_angle_alpha 97.232(4)
_cell_angle_beta 97.041(5)
_cell_angle_gamma 109.612(6)
_cell_formula_units_Z 4
_cell_length_a 9.1912(7)
_cell_length_b 12.9247(8)
_cell_length_c 18.6126(5)
_cell_measurement_reflns_used 6505
_cell_measurement_temperature 274(30)
_cell_measurement_theta_max 57.9010
_cell_measurement_theta_min 3.6310
_cell_volume 2033.8(2)
_computing_cell_refinement 'CrysAlisPro 1.171.39.46 (Rigaku Oxford Diffraction, 2018)'
_computing_data_collection 'CrysAlisPro 1.171.39.46 (Rigaku Oxford Diffraction, 2018)'
_computing_data_reduction 'CrysAlisPro 1.171.39.46 (Rigaku Oxford Diffraction, 2018)'
_computing_molecular_graphics 'Olex2 (Dolomanov et al., 2009)'
_computing_publication_material 'Olex2 (Dolomanov et al., 2009)'
_computing_structure_refinement 'ShelXL (Sheldrick, 2015)'
_computing_structure_solution 'ShelXT (Sheldrick, 2015)'
_diffrn_ambient_environment air
_diffrn_ambient_temperature 274(30)
_diffrn_detector 'Hybrid Pixel Counting (HPC) detector'
_diffrn_detector_area_resol_mean 28.5714
_diffrn_detector_type 'Rigaku HyPix-6000HE'
_diffrn_measured_fraction_theta_full 0.989
_diffrn_measured_fraction_theta_max 0.989
_diffrn_measurement_details
;
List of Runs (angles in degrees, time in seconds):

  # Type    Start    End  Width  t~exp~   \w     \q     \k     \f   Frames
--------------------------------------------------------------------------
  1  \w    -84.00  42.00   0.50    2.33    --    5.00 -38.00 120.00  252
  2  \w   -136.00 -13.00   0.50    2.33    --  -46.70 -57.00  60.00  246
  3  \w    -80.00  43.00   0.50    2.33    --  -46.70  57.00 -60.00  246
  4  \w   -136.00  -8.00   0.50    2.33    --  -46.70 -76.00 -30.00  256
  5  \w   -136.00  -8.00   0.50    2.33    --  -46.70 -76.00 120.00  256
  6  \w   -136.00  -8.00   0.50    2.33    --  -46.70 -76.00-120.00  256
  7  \w   -153.00 -26.00   0.50    2.33    --  -64.00 -75.00-146.78  254
  8  \w   -157.00 -30.00   0.50    2.33    --  -68.00 -76.00  84.65  254
  9  \w   -161.00 -34.00   0.50    2.33    --  -72.00 -74.00 -15.57  254
 10  \w   -161.00 -34.00   0.50    2.33    --  -72.00 -76.00 131.97  254
 11  \w   -165.00 -38.00   0.50    9.33    --  -76.00 -76.00  67.89  254
 12  \w   -165.00 -38.00   0.50    9.33    --  -76.00 -74.00 -43.44  254
 13  \w   -165.00 -38.00   0.50    9.33    --  -76.00 -76.00 -61.66  254
 14  \w   -165.00 -39.00   0.50    9.33    --  -76.00 -73.00-165.74  252
 15  \w   -165.00 -38.00   0.50    9.33    --  -76.00 -75.00 160.01  254
 16  \w   -169.00 -42.00   0.50    9.33    --  -80.00 -76.00 108.76  254
 17  \w   -169.00 -42.00   0.50    9.33    --  -80.00 -75.00  41.05  254
 18  \w   -177.00 -53.00   0.50    9.33    --  -88.00 -66.00  79.87  248
 19  \w   -177.00 -54.00   0.50    9.33    --  -88.00 -62.00 156.11  246
 20  \w   -177.00 -51.00   0.50    9.33    --  -88.00 -73.00 172.70  252
 21  \w   -177.00 -54.00   0.50    9.33    --  -88.00 -65.00  98.90  246
 22  \w   -177.00 -52.00   0.50    9.33    --  -88.00 -70.00 -55.19  250
 23  \w   -177.00 -51.00   0.50    9.33    --  -88.00 -72.00 -78.99  252
 24  \w   -177.00 -51.00   0.50    9.33    --  -88.00 -72.00-101.58  252
 25  \w   -177.00 -52.00   0.50    9.33    --  -88.00 -70.00  19.62  250
 26  \w   -177.00 -51.00   0.50    9.33    --  -88.00 -72.00-101.58  252
 27  \w   -181.00 -54.00   0.50    9.33    --  -92.00 -75.00 -21.11  254
 28  \w   -181.00 -58.00   0.50    9.33    --  -92.00 -63.00-132.19  246
 29  \w   -181.00 -54.00   0.50    9.33    --  -92.00 -75.00 148.18  254
 30  \w   -181.00 -54.00   0.50    9.33    --  -92.00 -76.00-145.79  254
 31  \w   -136.00  -8.00   0.50    9.33    --  -97.30  76.00 -30.00  256
 32  \w   -187.00 -64.00   0.50    9.33    --  -97.30 -57.00  60.00  246
 33  \w   -136.00  -8.00   0.50    9.33    --  -97.30  76.00 150.00  256
 34  \w   -186.00 -59.00   0.50    9.33    --  -97.30 -76.00   0.00  254
 35  \w    -94.00 -40.00   0.50    9.33    --  -97.30  76.00-150.00  108
 36  \w    -76.00 -24.00   0.50    9.33    --  -97.30  76.00 -90.00  104
 37  \w   -133.00 -82.00   0.50    9.33    --  -97.30  76.00 -90.00  102
 38  \w   -128.00-101.00   0.50    9.33    --  -97.30  76.00-150.00   54
 39  \w    -36.00  -8.00   0.50    9.33    --  -97.30  76.00  60.00   56
 40  \w   -135.00 -42.00   0.50    9.33    --  -97.30  76.00  60.00  186
;
_diffrn_measurement_device 'AFC12 (Right): Kappa 3 circle'
_diffrn_measurement_device_type 'Rigaku XtaLAB P200'
_diffrn_measurement_method 'profile data from \w-scans and \phi-scans'
_diffrn_measurement_specimen_support 'Mitegen 50um'
_diffrn_orient_matrix_type 'CrysAlisPro convention (1999,Acta A55,543-557)'
_diffrn_orient_matrix_UB_11 0.1800136000
_diffrn_orient_matrix_UB_12 0.0490773000
_diffrn_orient_matrix_UB_13 0.0080018000
_diffrn_orient_matrix_UB_21 0.0159978000
_diffrn_orient_matrix_UB_22 -0.0037842000
_diffrn_orient_matrix_UB_23 0.0829055000
_diffrn_orient_matrix_UB_31 0.0040767000
_diffrn_orient_matrix_UB_32 -0.1188124000
_diffrn_orient_matrix_UB_33 -0.0157267000
_diffrn_radiation_collimation 0.3
_diffrn_radiation_monochromator 'VariMax VHF'
_diffrn_radiation_probe x-ray
_diffrn_radiation_type CuK\a
_diffrn_radiation_wavelength 1.54184
_diffrn_reflns_av_R_equivalents 0.3016
_diffrn_reflns_av_unetI/netI 0.1546
_diffrn_reflns_Laue_measured_fraction_full 0.989
_diffrn_reflns_Laue_measured_fraction_max 0.989
_diffrn_reflns_limit_h_max 10
_diffrn_reflns_limit_h_min -10
_diffrn_reflns_limit_k_max 14
_diffrn_reflns_limit_k_min -15
_diffrn_reflns_limit_l_max 21
_diffrn_reflns_limit_l_min -21
_diffrn_reflns_number 54460
_diffrn_reflns_point_group_measured_fraction_full 0.989
_diffrn_reflns_point_group_measured_fraction_max 0.989
_diffrn_reflns_theta_full 64.998
_diffrn_reflns_theta_max 64.998
_diffrn_reflns_theta_min 2.431
_diffrn_source 'Rotating Anode'
_diffrn_source_current 30.0
_diffrn_source_power 1.2
_diffrn_source_target Cu
_diffrn_source_type 'Rigaku MicroMax-007HF'
_diffrn_source_voltage 40.0
_exptl_absorpt_coefficient_mu 1.350
_exptl_absorpt_correction_T_max 1.00000
_exptl_absorpt_correction_T_min 0.48643
_exptl_absorpt_correction_type multi-scan
_exptl_absorpt_process_details
;
CrysAlisPro 1.171.39.46 (Rigaku Oxford Diffraction, 2018)
Empirical absorption correction using spherical harmonics,
 implemented in SCALE3 ABSPACK scaling algorithm.
;
_exptl_crystal_colour colourless
_exptl_crystal_colour_primary colourless
_exptl_crystal_density_diffrn 1.272
_exptl_crystal_description plate
_exptl_crystal_F_000 816
_exptl_crystal_size_max 0.04
_exptl_crystal_size_mid 0.04
_exptl_crystal_size_min 0.02
_refine_diff_density_max 0.506
_refine_diff_density_min -0.402
_refine_diff_density_rms 0.067
_refine_ls_abs_structure_details
;
 Refined as an inversion twin.
;
_refine_ls_abs_structure_Flack -0.05(11)
_refine_ls_extinction_method none
_refine_ls_goodness_of_fit_ref 1.138
_refine_ls_hydrogen_treatment constr
_refine_ls_matrix_type full
_refine_ls_number_parameters 894
_refine_ls_number_reflns 13203
_refine_ls_number_restraints 675
_refine_ls_restrained_S_all 1.117
_refine_ls_R_factor_all 0.2528
_refine_ls_R_factor_gt 0.1285
_refine_ls_shift/su_max 0.000
_refine_ls_shift/su_mean 0.000
_refine_ls_structure_factor_coef Fsqd
_refine_ls_weighting_details 'w=1/[\s^2^(Fo^2^)+(0.2000P)^2^] where P=(Fo^2^+2Fc^2^)/3'
_refine_ls_weighting_scheme calc
_refine_ls_wR_factor_gt 0.3256
_refine_ls_wR_factor_ref 0.4322
_reflns_Friedel_coverage 1.000
_reflns_Friedel_fraction_full 0.989
_reflns_Friedel_fraction_max 0.989
_reflns_number_gt 5193
_reflns_number_total 13203
_reflns_threshold_expression 'I > 2\s(I)'
_cod_data_source_file cs2c00100_si_002.cif
_cod_data_source_block wensongwei-wsw-4-74-250k-191223
_cod_database_code 4519288
_shelx_shelxl_version_number 2016/6
_chemical_oxdiff_formula 'C78 H90 F3 N7 O16 Si4 '
_shelx_space_group_comment
;
The symmetry employed for this shelxl refinement is uniquely defined
by the following loop, which should always be used as a source of
symmetry information in preference to the above space-group names.
They are only intended as comments.
;
_shelx_estimated_absorpt_t_max 0.974
_shelx_estimated_absorpt_t_min 0.948
_reflns_odcompleteness_completeness 98.93
_reflns_odcompleteness_iscentric 1
_reflns_odcompleteness_theta 64.99
_olex2_refinement_description
;
1. Twinned data refinement
 Scales: 1.05(11)
 -0.05(11)
2. Fixed Uiso
 At 1.2 times of:
  All C(H) groups
 At 1.5 times of:
  All C(H,H,H) groups, All O(H) groups
3. Uiso/Uaniso restraints and constraints
C68 \\sim C67 \\sim C66 \\sim C65 \\sim C64 \\sim C63 \\sim C62 \\sim C61:
within 2A with sigma of 0.01 and sigma for terminal atoms of 0.02
All non-hydrogen atoms have similar U: within 2A with sigma of 0.04 and sigma
for terminal atoms of 0.08
C4 \\sim C3 \\sim C2 \\sim C1 \\sim C6 \\sim C5: within 2A with sigma of 0.01
and sigma for terminal atoms of 0.02
F7 \\sim C72 \\sim F8: within 2A with sigma of 0.01 and sigma for terminal
atoms of 0.02
4.a Ternary CH refined with riding coordinates:
 C49(H49), C69(H69), C52(H52), C29(H29), C32(H32), C12(H12), C9(H9), C72(H72)
4.b Aromatic/amide H refined with riding coordinates:
 C46(H46), C45(H45), C43(H43), C42(H42), C79(H79), C80(H80), C76(H76),
 C77(H77), C78(H78), C3(H3A), C2(H2), C6(H6), C5(H5), C22(H22), C23(H23),
 C25(H25), C26(H26), C40(H40), C39(H39), C38(H38), C37(H37), C36(H36), C20(H20),
  C19(H19), C18(H18), C17(H17), C16(H16), C66(H66), C65(H65), C63(H63),
 C62(H62), C56(H56), C57(H57), C58(H58), C59(H59), C60(H60)
4.c Fitted hexagon refined as free rotating group:
 C41(C46,C45,C44,C43,C42), C79(C80,C75,C76,C77,C78), C4(C3,C2,C1,C6,C5),
 C21(C22,C23,C24,C25,C26), C35(C40,C39,C38,C37,C36), C15(C20,C19,C18,C17,C16),
 C66(C65,C64,C63,C62,C61), C55(C56,C57,C58,C59,C60)
4.d Idealised Me refined as rotating group:
 C73(H73A,H73B,H73C), C30(H30A,H30B,H30C), C54(H54A,H54B,H54C), C33(H33A,H33B,
 H33C), C34(H34A,H34B,H34C), C10(H10A,H10B,H10C), C50(H50A,H50B,H50C), C53(H53A,
 H53B,H53C), C70(H70A,H70B,H70C), C14(H14A,H14B,H14C), C13(H13A,H13B,H13C),
 C74(H74A,H74B,H74C)
4.e Idealised tetrahedral OH refined as rotating group:
 O3(H3), O6(H6A), O9(H9A), O12(H12A)
;
_olex2_submission_special_instructions 'No special instructions were received'
_oxdiff_exptl_absorpt_empirical_details
;
Empirical correction (ABSPACK) includes:
- Absorption correction using spherical harmonics
- Frame scaling
;
_oxdiff_exptl_absorpt_empirical_full_max 5.280
_oxdiff_exptl_absorpt_empirical_full_min 0.168

loop_
_space_group_symop_operation_xyz
'x, y, z'

loop_
_atom_site_label
_atom_site_type_symbol
_atom_site_fract_x
_atom_site_fract_y
_atom_site_fract_z
_atom_site_U_iso_or_equiv
_atom_site_adp_type
_atom_site_occupancy
_atom_site_site_symmetry_order
_atom_site_calc_flag
_atom_site_refinement_flags_posn
_atom_site_refinement_flags_adp
_atom_site_refinement_flags_occupancy
_atom_site_disorder_assembly
_atom_site_disorder_group
Si1 Si 0.1232(7) 0.4773(5) 0.0346(3) 0.0851(16) Uani 1 1 d . U . . .
Si4 Si 0.6192(6) -0.0547(5) 0.9633(3) 0.0799(16) Uani 1 1 d . U . . .
Si3 Si 0.2926(7) 1.0582(5) 0.6048(4) 0.0903(18) Uani 1 1 d . U . . .
Si2 Si 0.6490(8) 0.5599(6) 0.3940(4) 0.0978(19) Uani 1 1 d . U . . .
F6 F 0.470(2) 1.1253(15) 0.7592(8) 0.139(5) Uani 1 1 d . U . . .
O3 O -0.1527(18) 0.3797(12) 0.0738(10) 0.102(4) Uani 1 1 d . U . . .
H3 H -0.228424 0.379697 0.092898 0.153 Uiso 1 1 calc GR . . . .
C47 C 0.368(3) 0.775(2) 0.6023(12) 0.081(5) Uani 1 1 d . U . . .
O6 O 0.6813(18) 0.7686(15) 0.3837(11) 0.118(5) Uani 1 1 d . U . . .
H6A H 0.654104 0.819769 0.372814 0.177 Uiso 1 1 calc GR . . . .
O8 O -0.030(2) 0.2927(15) 0.6459(13) 0.134(7) Uani 1 1 d . U . . .
F2 F 0.108(2) 0.4524(13) 0.1928(8) 0.132(5) Uani 1 1 d . U . . .
N1 N 1.457(3) 0.4451(17) 0.8519(15) 0.107(6) Uani 1 1 d . U . . .
O11 O 1.571(3) 0.4907(15) 0.9000(13) 0.130(6) Uani 1 1 d . U . . .
N2 N -0.058(3) 0.3406(17) 0.5968(16) 0.110(6) Uani 1 1 d . U . . .
O9 O 0.5933(19) 1.1778(13) 0.6288(10) 0.112(5) Uani 1 1 d . U . . .
H9A H 0.687889 1.191813 0.640267 0.168 Uiso 1 1 calc GR . . . .
C41 C 0.0567(16) 0.4493(10) 0.5988(8) 0.087(6) Uani 1 1 d . U . . .
C46 C 0.2030(18) 0.4884(11) 0.6439(8) 0.105(7) Uani 1 1 d G U . . .
H46 H 0.231482 0.442750 0.673320 0.126 Uiso 1 1 calc R . . . .
C45 C 0.3069(14) 0.5957(12) 0.6452(8) 0.096(7) Uani 1 1 d G U . . .
H45 H 0.404862 0.621807 0.675460 0.115 Uiso 1 1 calc R . . . .
C44 C 0.2644(16) 0.6639(9) 0.6013(8) 0.082(5) Uani 1 1 d G U . . .
C43 C 0.1181(18) 0.6248(12) 0.5561(8) 0.109(7) Uani 1 1 d G U . . .
H43 H 0.089623 0.670456 0.526745 0.131 Uiso 1 1 calc R . . . .
C42 C 0.0142(13) 0.5175(13) 0.5548(8) 0.100(7) Uani 1 1 d G U . . .
H42 H -0.083760 0.491400 0.524604 0.120 Uiso 1 1 calc R . . . .
C48 C 0.448(3) 0.8632(19) 0.5958(11) 0.075(5) Uani 1 1 d . U . . .
C49 C 0.555(2) 0.9835(18) 0.5930(12) 0.086(6) Uani 1 1 d . U . . .
H49 H 0.538737 0.995494 0.542155 0.103 Uiso 1 1 calc R . . . .
C68 C 0.956(3) -0.0507(19) 0.9095(12) 0.087(5) Uani 1 1 d . U . . .
F1 F -0.091(2) 0.4960(16) 0.2118(9) 0.151(6) Uani 1 1 d . U . . .
O12 O 0.5707(15) -0.2697(11) 0.9224(9) 0.089(4) Uani 1 1 d . U . . .
H12A H 0.609753 -0.318054 0.917916 0.133 Uiso 1 1 calc GR . . . .
C79 C 0.775(2) -0.1001(14) 1.1721(8) 0.108(7) Uani 1 1 d . U . . .
H79 H 0.758468 -0.159381 1.197600 0.129 Uiso 1 1 calc R . . . .
C80 C 0.7021(17) -0.1184(10) 1.0993(8) 0.090(6) Uani 1 1 d G U . . .
H80 H 0.636667 -0.189866 1.076089 0.108 Uiso 1 1 calc R . . . .
C75 C 0.7269(15) -0.0298(12) 1.0613(6) 0.077(5) Uani 1 1 d G U . . .
C76 C 0.8247(17) 0.0770(11) 1.0961(9) 0.093(6) Uani 1 1 d G U . . .
H76 H 0.841257 0.136249 1.070597 0.112 Uiso 1 1 calc R . . . .
C77 C 0.8976(17) 0.0953(12) 1.1689(9) 0.106(7) Uani 1 1 d G U . . .
H77 H 0.963060 0.166737 1.192108 0.127 Uiso 1 1 calc R . . . .
C78 C 0.8728(19) 0.0067(17) 1.2069(6) 0.115(8) Uani 1 1 d G U . . .
H78 H 0.921667 0.018923 1.255611 0.138 Uiso 1 1 calc R . . . .
C11 C -0.037(3) 0.488(2) 0.0908(13) 0.102(7) Uani 1 1 d . U . . .
F3 F 0.589(2) 0.6163(15) 0.2450(8) 0.144(6) Uani 1 1 d . U . . .
C69 C 0.844(2) -0.1578(17) 0.9248(13) 0.088(6) Uani 1 1 d . U . . .
H69 H 0.864385 -0.153700 0.978214 0.105 Uiso 1 1 calc R . . . .
C4 C 0.2010(12) 0.8980(8) 0.1254(7) 0.074(4) Uani 1 1 d . U . . .
C3 C 0.3527(13) 0.9224(9) 0.1625(7) 0.076(4) Uani 1 1 d G U . . .
H3A H 0.381256 0.866533 0.180120 0.092 Uiso 1 1 calc R . . . .
C2 C 0.4615(11) 1.0304(10) 0.1733(7) 0.080(4) Uani 1 1 d G U . . .
H2 H 0.562964 1.046754 0.198070 0.096 Uiso 1 1 calc R . . . .
C1 C 0.4188(13) 1.1140(8) 0.1469(8) 0.076(4) Uani 1 1 d G U . . .
C6 C 0.2672(14) 1.0896(9) 0.1099(7) 0.079(4) Uani 1 1 d G U . . .
H6 H 0.238561 1.145503 0.092237 0.095 Uiso 1 1 calc R . . . .
C5 C 0.1583(11) 0.9816(10) 0.0991(7) 0.079(4) Uani 1 1 d G U . . .
H5 H 0.056850 0.965281 0.074286 0.094 Uiso 1 1 calc R . . . .
F5 F 0.6873(19) 1.0993(16) 0.7506(8) 0.141(5) Uani 1 1 d . U . . .
C21 C -0.1363(18) 0.1552(10) 0.3929(9) 0.093(6) Uani 1 1 d . U . . .
C22 C 0.006(2) 0.1896(12) 0.4408(8) 0.118(8) Uani 1 1 d G U . . .
H22 H 0.025886 0.143254 0.472030 0.141 Uiso 1 1 calc R . . . .
C23 C 0.1194(16) 0.2934(13) 0.4420(8) 0.106(7) Uani 1 1 d G U . . .
H23 H 0.214827 0.316462 0.474017 0.127 Uiso 1 1 calc R . . . .
C24 C 0.0901(16) 0.3627(10) 0.3953(8) 0.082(5) Uani 1 1 d G U . . .
C25 C -0.0525(18) 0.3283(12) 0.3474(8) 0.097(6) Uani 1 1 d G U . . .
H25 H -0.072135 0.374629 0.316106 0.116 Uiso 1 1 calc R . . . .
C26 C -0.1657(15) 0.2245(12) 0.3462(8) 0.099(7) Uani 1 1 d G U . . .
H26 H -0.261077 0.201421 0.314118 0.119 Uiso 1 1 calc R . . . .
C73 C 0.400(2) -0.109(2) 0.9616(13) 0.102(7) Uani 1 1 d . U . . .
H73A H 0.368631 -0.183604 0.972505 0.153 Uiso 1 1 calc GR . . . .
H73B H 0.346578 -0.110889 0.913636 0.153 Uiso 1 1 calc GR . . . .
H73C H 0.374618 -0.061616 0.997652 0.153 Uiso 1 1 calc GR . . . .
C31 C 0.551(3) 0.667(2) 0.3653(13) 0.101(7) Uani 1 1 d . U . . .
C52 C 0.533(3) 1.061(2) 0.7196(14) 0.109(7) Uani 1 1 d . U . . .
H52 H 0.485224 0.983737 0.726073 0.131 Uiso 1 1 calc R . . . .
C67 C 1.047(2) 0.0293(18) 0.8966(12) 0.083(5) Uani 1 1 d . U . . .
C29 C 0.423(3) 0.673(2) 0.4104(12) 0.096(7) Uani 1 1 d . U . . .
H29 H 0.475614 0.696265 0.461875 0.115 Uiso 1 1 calc R . . . .
C30 C 0.347(3) 0.759(2) 0.3959(14) 0.103(7) Uani 1 1 d . U . . .
H30A H 0.426196 0.827709 0.391762 0.155 Uiso 1 1 calc GR . . . .
H30B H 0.294880 0.772340 0.435965 0.155 Uiso 1 1 calc GR . . . .
H30C H 0.271610 0.731210 0.351013 0.155 Uiso 1 1 calc GR . . . .
C54 C 0.143(3) 0.948(2) 0.6418(15) 0.118(8) Uani 1 1 d . U . . .
H54A H 0.040389 0.949530 0.625781 0.176 Uiso 1 1 calc GR . . . .
H54B H 0.166662 0.963484 0.694613 0.176 Uiso 1 1 calc GR . . . .
H54C H 0.146083 0.876310 0.623957 0.176 Uiso 1 1 calc GR . . . .
C7 C 0.094(3) 0.784(2) 0.1068(14) 0.098(7) Uani 1 1 d . U . . .
C35 C 0.6561(19) 0.5657(15) 0.4968(7) 0.096(6) Uani 1 1 d . U . . .
C40 C 0.7333(18) 0.6663(12) 0.5451(9) 0.098(6) Uani 1 1 d G U . . .
H40 H 0.773591 0.731953 0.526852 0.117 Uiso 1 1 calc R . . . .
C39 C 0.750(2) 0.6687(14) 0.6206(8) 0.117(8) Uani 1 1 d G U . . .
H39 H 0.802178 0.736002 0.652874 0.140 Uiso 1 1 calc R . . . .
C38 C 0.690(2) 0.5705(18) 0.6478(7) 0.115(8) Uani 1 1 d G U . . .
H38 H 0.701785 0.572140 0.698310 0.138 Uiso 1 1 calc R . . . .
C37 C 0.613(2) 0.4699(14) 0.5995(11) 0.118(8) Uani 1 1 d G U . . .
H37 H 0.572803 0.404228 0.617725 0.142 Uiso 1 1 calc R . . . .
C36 C 0.5959(19) 0.4675(12) 0.5240(10) 0.114(8) Uani 1 1 d G U . . .
H36 H 0.544215 0.400176 0.491702 0.136 Uiso 1 1 calc R . . . .
F4 F 0.456(2) 0.7251(16) 0.2589(9) 0.158(6) Uani 1 1 d . U . . .
C15 C 0.0478(19) 0.4802(13) -0.0641(7) 0.086(6) Uani 1 1 d . U . . .
C20 C -0.0933(19) 0.4001(13) -0.1013(10) 0.109(7) Uani 1 1 d G U . . .
H20 H -0.153384 0.347068 -0.076933 0.131 Uiso 1 1 calc R . . . .
C19 C -0.145(2) 0.3992(17) -0.1748(10) 0.139(9) Uani 1 1 d G U . . .
H19 H -0.239147 0.345605 -0.199723 0.167 Uiso 1 1 calc R . . . .
C18 C -0.055(3) 0.478(2) -0.2112(7) 0.146(10) Uani 1 1 d G U . . .
H18 H -0.089340 0.477870 -0.260425 0.176 Uiso 1 1 calc R . . . .
C17 C 0.086(3) 0.5586(16) -0.1740(9) 0.133(9) Uani 1 1 d G U . . .
H17 H 0.146232 0.611602 -0.198339 0.159 Uiso 1 1 calc R . . . .
C16 C 0.1376(18) 0.5595(12) -0.1004(9) 0.105(7) Uani 1 1 d G U . . .
H16 H 0.231999 0.613067 -0.075549 0.126 Uiso 1 1 calc R . . . .
O7 O -0.171(3) 0.3049(17) 0.5471(15) 0.147(8) Uani 1 1 d . U . . .
O10 O 1.425(2) 0.4815(17) 0.7992(13) 0.149(8) Uani 1 1 d . U . . .
C66 C 1.1993(15) 0.2937(10) 0.8258(7) 0.085(5) Uani 1 1 d . U . . .
H66 H 1.163570 0.334413 0.794720 0.102 Uiso 1 1 calc R . . . .
C65 C 1.0973(12) 0.1918(10) 0.8364(7) 0.088(5) Uani 1 1 d G U . . .
H65 H 0.993388 0.164468 0.812437 0.106 Uiso 1 1 calc R . . . .
C64 C 1.1506(13) 0.1309(9) 0.8828(7) 0.074(4) Uani 1 1 d G U . . .
C63 C 1.3059(14) 0.1718(10) 0.9186(7) 0.082(4) Uani 1 1 d G U . . .
H63 H 1.341603 0.131099 0.949595 0.099 Uiso 1 1 calc R . . . .
C62 C 1.4079(11) 0.2737(10) 0.9079(7) 0.081(4) Uani 1 1 d G U . . .
H62 H 1.511786 0.301043 0.931878 0.097 Uiso 1 1 calc R . . . .
C61 C 1.3546(14) 0.3346(8) 0.8615(8) 0.087(5) Uani 1 1 d G U . . .
C32 C 0.485(3) 0.636(2) 0.2843(13) 0.112(8) Uani 1 1 d . U . . .
H32 H 0.387639 0.570380 0.274837 0.134 Uiso 1 1 calc R . . . .
F7 F 0.627(2) -0.2579(16) 0.7808(9) 0.151(6) Uani 1 1 d . U . . .
C12 C 0.030(4) 0.518(2) 0.1732(15) 0.124(9) Uani 1 1 d . U . . .
H12 H 0.097663 0.596792 0.186508 0.149 Uiso 1 1 calc R . . . .
C9 C -0.113(3) 0.5742(19) 0.0659(14) 0.095(6) Uani 1 1 d . U . . .
H9 H -0.135910 0.558193 0.011950 0.113 Uiso 1 1 calc R . . . .
C33 C 0.854(3) 0.613(3) 0.3763(16) 0.124(9) Uani 1 1 d . U . . .
H33A H 0.851868 0.609165 0.324334 0.186 Uiso 1 1 calc GR . . . .
H33B H 0.909347 0.567866 0.394343 0.186 Uiso 1 1 calc GR . . . .
H33C H 0.904937 0.688863 0.401010 0.186 Uiso 1 1 calc GR . . . .
C55 C 0.2586(19) 1.0263(14) 0.5006(7) 0.091(6) Uani 1 1 d . U . . .
C56 C 0.1243(19) 0.9423(13) 0.4604(11) 0.117(8) Uani 1 1 d G U . . .
H56 H 0.053547 0.895710 0.484610 0.140 Uiso 1 1 calc R . . . .
C57 C 0.096(2) 0.9279(15) 0.3841(11) 0.134(9) Uani 1 1 d G U . . .
H57 H 0.005851 0.871655 0.357179 0.161 Uiso 1 1 calc R . . . .
C58 C 0.201(3) 0.997(2) 0.3479(7) 0.143(10) Uani 1 1 d G U . . .
H58 H 0.182322 0.987831 0.296850 0.171 Uiso 1 1 calc R . . . .
C59 C 0.336(2) 1.0815(19) 0.3881(9) 0.143(10) Uani 1 1 d G U . . .
H59 H 0.406492 1.128062 0.363953 0.171 Uiso 1 1 calc R . . . .
C60 C 0.3643(17) 1.0959(14) 0.4645(9) 0.111(8) Uani 1 1 d G U . . .
H60 H 0.454191 1.152118 0.491385 0.133 Uiso 1 1 calc R . . . .
C51 C 0.508(3) 1.066(2) 0.6404(12) 0.102(7) Uani 1 1 d . U . . .
C34 C 0.538(3) 0.418(3) 0.3384(17) 0.140(10) Uani 1 1 d . U . . .
H34A H 0.427723 0.400279 0.338509 0.209 Uiso 1 1 calc GR . . . .
H34B H 0.571826 0.364167 0.359391 0.209 Uiso 1 1 calc GR . . . .
H34C H 0.556844 0.417102 0.288819 0.209 Uiso 1 1 calc GR . . . .
C8 C 0.002(3) 0.689(3) 0.0871(13) 0.099(7) Uani 1 1 d . U . . .
C10 C -0.267(3) 0.5722(17) 0.0919(16) 0.112(8) Uani 1 1 d . U . . .
H10A H -0.342962 0.497723 0.079076 0.168 Uiso 1 1 calc GR . . . .
H10B H -0.306537 0.621753 0.068396 0.168 Uiso 1 1 calc GR . . . .
H10C H -0.246975 0.595853 0.144251 0.168 Uiso 1 1 calc GR . . . .
C50 C 0.727(2) 0.989(2) 0.6136(15) 0.109(8) Uani 1 1 d . U . . .
H50A H 0.742847 0.972545 0.662076 0.163 Uiso 1 1 calc GR . . . .
H50B H 0.797286 1.063108 0.612648 0.163 Uiso 1 1 calc GR . . . .
H50C H 0.745928 0.936172 0.578852 0.163 Uiso 1 1 calc GR . . . .
C53 C 0.275(3) 1.199(2) 0.6382(16) 0.123(9) Uani 1 1 d . U . . .
H53A H 0.171744 1.197187 0.618975 0.184 Uiso 1 1 calc GR . . . .
H53B H 0.351930 1.257143 0.621299 0.184 Uiso 1 1 calc GR . . . .
H53C H 0.291281 1.213694 0.690960 0.184 Uiso 1 1 calc GR . . . .
C70 C 0.892(3) -0.2557(19) 0.8903(16) 0.111(8) Uani 1 1 d . U . . .
H70A H 0.893568 -0.254178 0.838985 0.166 Uiso 1 1 calc GR . . . .
H70B H 0.817078 -0.325577 0.895823 0.166 Uiso 1 1 calc GR . . . .
H70C H 0.994163 -0.247640 0.914940 0.166 Uiso 1 1 calc GR . . . .
C27 C 0.201(3) 0.471(2) 0.3980(13) 0.091(6) Uani 1 1 d . U . . .
C14 C 0.313(2) 0.595(2) 0.0682(14) 0.113(8) Uani 1 1 d . U . . .
H14A H 0.314003 0.657025 0.044512 0.170 Uiso 1 1 calc GR . . . .
H14B H 0.397931 0.571666 0.056949 0.170 Uiso 1 1 calc GR . . . .
H14C H 0.326143 0.617283 0.120468 0.170 Uiso 1 1 calc GR . . . .
C13 C 0.144(3) 0.339(2) 0.0403(14) 0.122(9) Uani 1 1 d . U . . .
H13A H 0.118407 0.317259 0.086012 0.183 Uiso 1 1 calc GR . . . .
H13B H 0.250378 0.344988 0.037883 0.183 Uiso 1 1 calc GR . . . .
H13C H 0.074453 0.283732 0.000100 0.183 Uiso 1 1 calc GR . . . .
C28 C 0.303(3) 0.557(3) 0.4053(12) 0.103(7) Uani 1 1 d . U . . .
C74 C 0.677(3) 0.080(2) 0.9296(12) 0.099(7) Uani 1 1 d . U . . .
H74A H 0.658903 0.134800 0.963400 0.148 Uiso 1 1 calc GR . . . .
H74B H 0.614803 0.070089 0.882088 0.148 Uiso 1 1 calc GR . . . .
H74C H 0.785687 0.103490 0.925767 0.148 Uiso 1 1 calc GR . . . .
F8 F 0.4804(17) -0.1626(13) 0.8073(7) 0.121(4) Uani 1 1 d . U . . .
O1 O 0.652(2) 1.2497(15) 0.1941(12) 0.128(6) Uani 1 1 d . U . . .
O4 O -0.360(3) 0.0104(19) 0.3445(14) 0.165(10) Uani 1 1 d . U . . .
N3 N -0.253(3) 0.0501(18) 0.3939(16) 0.114(7) Uani 1 1 d . U . . .
N4 N 0.530(2) 1.2225(17) 0.1528(13) 0.100(6) Uani 1 1 d . U . . .
O5 O -0.233(3) 0.0041(17) 0.4454(15) 0.163(9) Uani 1 1 d . U . . .
O2 O 0.508(2) 1.2842(15) 0.1155(13) 0.151(9) Uani 1 1 d . U . . .
C71 C 0.672(2) -0.1703(15) 0.9043(10) 0.074(5) Uani 1 1 d . U . . .
C72 C 0.634(4) -0.160(3) 0.8221(15) 0.123(7) Uani 1 1 d . U . . .
H72 H 0.709667 -0.094065 0.809432 0.148 Uiso 1 1 calc R . . . .

loop_
_atom_site_aniso_label
_atom_site_aniso_U_11
_atom_site_aniso_U_22
_atom_site_aniso_U_33
_atom_site_aniso_U_23
_atom_site_aniso_U_13
_atom_site_aniso_U_12
Si1 0.086(4) 0.080(4) 0.096(4) 0.027(3) 0.028(3) 0.031(3)
Si4 0.080(4) 0.085(4) 0.085(3) 0.032(3) 0.017(3) 0.035(3)
Si3 0.087(4) 0.089(4) 0.108(4) 0.033(3) 0.033(3) 0.037(3)
Si2 0.098(4) 0.096(5) 0.107(4) 0.011(4) 0.021(4) 0.046(4)
F6 0.150(13) 0.178(16) 0.098(9) 0.016(10) 0.033(9) 0.069(12)
O3 0.095(11) 0.068(10) 0.145(13) 0.028(9) 0.044(9) 0.021(8)
C47 0.090(14) 0.069(14) 0.090(13) 0.024(11) 0.020(10) 0.032(12)
O6 0.085(11) 0.125(14) 0.142(14) 0.017(12) 0.025(9) 0.037(10)
O8 0.138(16) 0.084(13) 0.21(2) 0.058(13) 0.069(14) 0.049(11)
F2 0.185(14) 0.102(10) 0.123(10) 0.052(8) 0.021(9) 0.058(10)
N1 0.118(16) 0.057(12) 0.147(18) 0.035(12) 0.034(14) 0.025(12)
O11 0.123(15) 0.081(12) 0.169(17) 0.025(12) 0.023(13) 0.016(11)
N2 0.104(16) 0.057(13) 0.18(2) 0.040(14) 0.054(15) 0.027(12)
O9 0.118(12) 0.080(11) 0.141(14) 0.036(10) 0.034(12) 0.031(10)
C41 0.082(13) 0.081(14) 0.095(13) 0.033(11) 0.038(11) 0.013(11)
C46 0.127(18) 0.086(16) 0.108(16) 0.035(13) -0.001(14) 0.046(14)
C45 0.113(16) 0.053(12) 0.108(15) 0.031(11) 0.002(12) 0.015(12)
C44 0.094(14) 0.072(13) 0.083(12) 0.017(10) 0.031(11) 0.026(11)
C43 0.103(17) 0.109(18) 0.121(17) 0.045(14) 0.002(14) 0.042(14)
C42 0.083(14) 0.087(16) 0.118(16) 0.030(13) 0.030(12) 0.008(12)
C48 0.091(14) 0.076(14) 0.085(12) 0.024(11) 0.033(10) 0.056(12)
C49 0.085(14) 0.076(14) 0.101(14) 0.029(11) 0.039(11) 0.024(11)
C68 0.084(11) 0.075(12) 0.102(11) 0.017(10) 0.026(9) 0.028(9)
F1 0.190(16) 0.162(15) 0.133(11) 0.053(11) 0.090(11) 0.074(12)
O12 0.079(9) 0.058(9) 0.126(11) 0.015(8) 0.028(8) 0.017(7)
C79 0.116(18) 0.14(2) 0.098(16) 0.031(15) 0.035(13) 0.073(16)
C80 0.114(16) 0.081(14) 0.096(14) 0.034(12) 0.030(12) 0.052(12)
C75 0.055(11) 0.100(14) 0.099(13) 0.034(12) 0.036(9) 0.043(10)
C76 0.076(13) 0.099(17) 0.096(15) 0.014(13) 0.007(11) 0.024(12)
C77 0.079(14) 0.120(19) 0.106(16) -0.004(14) -0.001(12) 0.033(13)
C78 0.094(16) 0.18(2) 0.081(15) 0.019(16) 0.017(12) 0.065(17)
C11 0.116(16) 0.090(15) 0.104(14) 0.054(12) 0.031(12) 0.023(13)
F3 0.162(14) 0.176(16) 0.110(10) 0.014(10) 0.054(10) 0.073(12)
C69 0.087(14) 0.073(14) 0.105(14) 0.038(11) 0.017(11) 0.023(11)
C4 0.073(8) 0.059(9) 0.087(9) 0.019(7) 0.028(7) 0.013(8)
C3 0.077(9) 0.062(9) 0.095(9) 0.020(8) 0.020(8) 0.027(7)
C2 0.081(9) 0.067(9) 0.088(9) 0.025(8) 0.008(8) 0.021(8)
C1 0.076(9) 0.060(9) 0.086(9) 0.026(7) 0.013(7) 0.016(8)
C6 0.083(9) 0.061(8) 0.097(9) 0.027(8) 0.016(8) 0.027(7)
C5 0.080(9) 0.060(9) 0.093(9) 0.020(8) 0.018(8) 0.017(7)
F5 0.118(12) 0.186(16) 0.104(10) 0.009(10) -0.009(8) 0.052(11)
C21 0.121(16) 0.068(14) 0.110(15) 0.020(12) 0.031(13) 0.054(13)
C22 0.14(2) 0.101(18) 0.125(18) 0.056(15) 0.050(16) 0.041(17)
C23 0.112(17) 0.113(18) 0.110(16) 0.050(14) 0.014(13) 0.054(15)
C24 0.078(13) 0.075(13) 0.097(13) 0.018(11) 0.029(11) 0.027(11)
C25 0.106(16) 0.089(16) 0.099(14) 0.031(12) 0.015(13) 0.034(13)
C26 0.117(17) 0.096(16) 0.082(13) 0.028(12) 0.018(12) 0.030(14)
C73 0.076(14) 0.14(2) 0.113(17) 0.040(15) 0.042(13) 0.047(14)
C31 0.075(13) 0.115(17) 0.101(15) 0.009(12) 0.042(11) 0.015(13)
C52 0.107(19) 0.12(2) 0.099(17) 0.031(15) 0.031(15) 0.034(16)
C67 0.081(10) 0.072(10) 0.101(10) 0.024(8) 0.026(8) 0.026(8)
C29 0.087(15) 0.097(16) 0.089(14) 0.010(12) 0.016(12) 0.019(13)
C30 0.077(15) 0.091(17) 0.139(19) 0.037(14) 0.017(13) 0.022(13)
C54 0.080(15) 0.15(2) 0.14(2) 0.052(18) 0.046(14) 0.036(15)
C7 0.092(16) 0.108(18) 0.103(15) 0.043(14) 0.030(12) 0.037(14)
C35 0.092(14) 0.099(16) 0.109(15) 0.028(13) 0.015(12) 0.047(13)
C40 0.105(16) 0.105(17) 0.092(15) 0.010(13) 0.018(13) 0.052(14)
C39 0.114(18) 0.13(2) 0.119(18) 0.019(16) 0.017(14) 0.056(16)
C38 0.14(2) 0.12(2) 0.122(18) 0.051(16) 0.045(15) 0.081(17)
C37 0.123(19) 0.111(19) 0.16(2) 0.062(17) 0.048(17) 0.070(16)
C36 0.098(16) 0.117(19) 0.132(19) 0.030(16) 0.013(15) 0.046(15)
F4 0.218(18) 0.155(15) 0.122(11) 0.061(11) 0.043(11) 0.076(14)
C15 0.110(15) 0.080(14) 0.091(13) 0.037(11) 0.022(12) 0.054(12)
C20 0.101(17) 0.127(19) 0.103(16) 0.024(15) 0.023(13) 0.043(15)
C19 0.14(2) 0.16(2) 0.14(2) 0.010(18) 0.019(18) 0.085(19)
C18 0.20(3) 0.17(3) 0.110(19) 0.012(18) 0.035(19) 0.12(2)
C17 0.19(3) 0.14(2) 0.112(19) 0.034(17) 0.052(18) 0.11(2)
C16 0.15(2) 0.101(17) 0.093(15) 0.031(13) 0.041(14) 0.069(15)
O7 0.099(14) 0.106(15) 0.22(2) 0.012(15) 0.037(15) 0.014(12)
O10 0.141(16) 0.122(16) 0.20(2) 0.112(15) 0.048(14) 0.035(12)
C66 0.098(9) 0.069(9) 0.096(9) 0.034(8) 0.012(8) 0.034(8)
C65 0.094(10) 0.067(9) 0.099(9) 0.027(8) 0.022(8) 0.016(8)
C64 0.079(8) 0.055(8) 0.092(8) 0.030(7) 0.029(7) 0.019(7)
C63 0.084(9) 0.069(9) 0.093(9) 0.025(8) 0.023(8) 0.021(8)
C62 0.081(9) 0.062(9) 0.102(10) 0.016(8) 0.025(8) 0.027(7)
C61 0.092(9) 0.066(9) 0.100(10) 0.021(8) 0.025(8) 0.020(8)
C32 0.125(19) 0.13(2) 0.089(16) 0.020(15) 0.035(14) 0.053(16)
F7 0.136(11) 0.171(15) 0.131(11) 0.003(11) 0.021(9) 0.045(11)
C12 0.18(2) 0.072(15) 0.120(18) 0.046(14) 0.055(18) 0.021(16)
C9 0.081(14) 0.090(16) 0.117(15) 0.041(13) 0.040(12) 0.019(12)
C33 0.12(2) 0.13(2) 0.13(2) 0.020(17) 0.029(16) 0.057(18)
C55 0.112(15) 0.101(15) 0.093(14) 0.042(12) 0.051(12) 0.060(13)
C56 0.122(19) 0.113(19) 0.111(17) 0.014(15) 0.003(15) 0.043(15)
C57 0.14(2) 0.14(2) 0.13(2) 0.015(17) -0.001(18) 0.068(19)
C58 0.16(2) 0.19(3) 0.104(18) 0.033(19) 0.015(17) 0.09(2)
C59 0.13(2) 0.21(3) 0.13(2) 0.06(2) 0.030(16) 0.10(2)
C60 0.098(16) 0.15(2) 0.112(16) 0.069(16) 0.035(13) 0.058(15)
C51 0.103(15) 0.093(15) 0.085(13) 0.020(12) 0.029(11) -0.002(13)
C34 0.12(2) 0.15(3) 0.15(2) -0.024(19) 0.003(17) 0.067(19)
C8 0.088(16) 0.12(2) 0.108(16) 0.028(15) 0.028(13) 0.053(15)
C10 0.087(16) 0.047(13) 0.19(3) 0.024(14) 0.033(16) 0.009(11)
C50 0.070(14) 0.098(18) 0.16(2) 0.047(16) 0.030(13) 0.014(13)
C53 0.14(2) 0.11(2) 0.16(2) 0.029(17) 0.057(18) 0.081(18)
C70 0.107(18) 0.079(16) 0.18(2) 0.032(15) 0.066(16) 0.054(14)
C27 0.084(16) 0.088(17) 0.100(15) 0.007(13) 0.021(12) 0.031(13)
C14 0.065(13) 0.14(2) 0.125(18) 0.023(16) 0.022(12) 0.018(14)
C13 0.15(2) 0.12(2) 0.107(17) 0.035(16) 0.035(16) 0.055(18)
C28 0.093(17) 0.13(2) 0.082(14) 0.008(15) 0.008(13) 0.041(16)
C74 0.096(16) 0.102(17) 0.101(15) 0.029(13) 0.018(12) 0.034(13)
F8 0.121(10) 0.144(12) 0.092(8) 0.022(8) 0.002(7) 0.045(9)
O1 0.096(13) 0.083(11) 0.171(17) 0.009(11) 0.007(12) -0.002(10)
O4 0.16(2) 0.130(19) 0.154(19) 0.012(15) 0.053(16) -0.025(15)
N3 0.135(19) 0.062(14) 0.150(19) 0.040(14) 0.063(15) 0.019(13)
N4 0.076(13) 0.075(13) 0.138(16) 0.025(12) 0.019(12) 0.010(11)
O5 0.18(2) 0.106(15) 0.22(2) 0.083(16) 0.063(17) 0.051(14)
O2 0.125(14) 0.077(12) 0.21(2) 0.085(14) -0.015(13) -0.015(10)
C71 0.084(12) 0.053(11) 0.085(12) 0.025(9) 0.012(10) 0.023(10)
C72 0.119(14) 0.134(16) 0.105(14) -0.008(13) 0.001(13) 0.049(14)

loop_
_atom_type_symbol
_atom_type_description
_atom_type_scat_dispersion_real
_atom_type_scat_dispersion_imag
_atom_type_scat_source
C C 0.0181 0.0091 'International Tables Vol C Tables 4.2.6.8 and 6.1.1.4'
H H 0.0000 0.0000 'International Tables Vol C Tables 4.2.6.8 and 6.1.1.4'
F F 0.0727 0.0534 'International Tables Vol C Tables 4.2.6.8 and 6.1.1.4'
N N 0.0311 0.0180 'International Tables Vol C Tables 4.2.6.8 and 6.1.1.4'
O O 0.0492 0.0322 'International Tables Vol C Tables 4.2.6.8 and 6.1.1.4'
Si Si 0.2541 0.3302 'International Tables Vol C Tables 4.2.6.8 and 6.1.1.4'

loop_
_geom_angle_atom_site_label_1
_geom_angle_atom_site_label_2
_geom_angle_atom_site_label_3
_geom_angle
_geom_angle_site_symmetry_1
_geom_angle_site_symmetry_3
_geom_angle_publ_flag
C15 Si1 C11 106.9(9) . . ?
C14 Si1 C11 112.1(11) . . ?
C14 Si1 C15 109.5(10) . . ?
C14 Si1 C13 111.6(13) . . ?
C13 Si1 C11 107.2(11) . . ?
C13 Si1 C15 109.4(10) . . ?
C75 Si4 C71 107.8(7) . . ?
C73 Si4 C75 109.7(8) . . ?
C73 Si4 C71 108.0(10) . . ?
C74 Si4 C75 108.5(9) . . ?
C74 Si4 C73 109.6(11) . . ?
C74 Si4 C71 113.2(10) . . ?
C54 Si3 C55 110.9(10) . . ?
C54 Si3 C51 111.4(10) . . ?
C54 Si3 C53 107.7(13) . . ?
C55 Si3 C51 107.2(9) . . ?
C55 Si3 C53 110.6(10) . . ?
C53 Si3 C51 109.1(12) . . ?
C35 Si2 C31 107.0(9) . . ?
C33 Si2 C31 106.4(12) . . ?
C33 Si2 C35 108.5(11) . . ?
C33 Si2 C34 110.8(14) . . ?
C34 Si2 C31 110.1(12) . . ?
C34 Si2 C35 113.6(13) . . ?
C11 O3 H3 109.5 . . ?
C48 C47 C44 173(2) . . ?
C31 O6 H6A 109.5 . . ?
O11 N1 C61 115(2) . . ?
O10 N1 O11 126(2) . . ?
O10 N1 C61 119(2) . . ?
O8 N2 C41 115(3) . . ?
O8 N2 O7 126(2) . . ?
O7 N2 C41 118(2) . . ?
C51 O9 H9A 109.5 . . ?
C46 C41 N2 122.6(16) . . ?
C46 C41 C42 120.0 . . ?
C42 C41 N2 117.3(16) . . ?
C41 C46 H46 120.0 . . ?
C45 C46 C41 120.0 . . ?
C45 C46 H46 120.0 . . ?
C46 C45 H45 120.0 . . ?
C46 C45 C44 120.0 . . ?
C44 C45 H45 120.0 . . ?
C45 C44 C47 121.0(12) . . ?
C45 C44 C43 120.0 . . ?
C43 C44 C47 118.9(12) . . ?
C44 C43 H43 120.0 . . ?
C42 C43 C44 120.0 . . ?
C42 C43 H43 120.0 . . ?
C41 C42 H42 120.0 . . ?
C43 C42 C41 120.0 . . ?
C43 C42 H42 120.0 . . ?
C47 C48 C49 176(2) . . ?
C48 C49 H49 108.0 . . ?
C48 C49 C50 106.6(17) . . ?
C51 C49 C48 109.7(16) . . ?
C51 C49 H49 108.0 . . ?
C51 C49 C50 116(2) . . ?
C50 C49 H49 108.0 . . ?
C67 C68 C69 177(2) . . ?
C71 O12 H12A 109.5 . . ?
C80 C79 H79 120.0 . . ?
C80 C79 C78 120.0 . . ?
C78 C79 H79 120.0 . . ?
C79 C80 H80 120.0 . . ?
C79 C80 C75 120.0 . . ?
C75 C80 H80 120.0 . . ?
C80 C75 Si4 119.6(8) . . ?
C76 C75 Si4 120.4(8) . . ?
C76 C75 C80 120.0 . . ?
C75 C76 H76 120.0 . . ?
C77 C76 C75 120.0 . . ?
C77 C76 H76 120.0 . . ?
C76 C77 H77 120.0 . . ?
C78 C77 C76 120.0 . . ?
C78 C77 H77 120.0 . . ?
C79 C78 H78 120.0 . . ?
C77 C78 C79 120.0 . . ?
C77 C78 H78 120.0 . . ?
O3 C11 Si1 104.4(17) . . ?
O3 C11 C12 110.3(17) . . ?
O3 C11 C9 108.7(19) . . ?
C12 C11 Si1 110.7(19) . . ?
C12 C11 C9 111(2) . . ?
C9 C11 Si1 111.8(13) . . ?
C68 C69 H69 106.2 . . ?
C68 C69 C70 107.8(19) . . ?
C68 C69 C71 113.0(16) . . ?
C70 C69 H69 106.2 . . ?
C71 C69 H69 106.2 . . ?
C71 C69 C70 116.6(19) . . ?
C3 C4 C5 120.0 . . ?
C3 C4 C7 119.9(12) . . ?
C5 C4 C7 119.7(12) . . ?
C4 C3 H3A 120.0 . . ?
C4 C3 C2 120.0 . . ?
C2 C3 H3A 120.0 . . ?
C3 C2 H2 120.0 . . ?
C3 C2 C1 120.0 . . ?
C1 C2 H2 120.0 . . ?
C2 C1 N4 121.1(12) . . ?
C6 C1 C2 120.0 . . ?
C6 C1 N4 118.8(12) . . ?
C1 C6 H6 120.0 . . ?
C1 C6 C5 120.0 . . ?
C5 C6 H6 120.0 . . ?
C4 C5 H5 120.0 . . ?
C6 C5 C4 120.0 . . ?
C6 C5 H5 120.0 . . ?
C22 C21 C26 120.0 . . ?
C22 C21 N3 119.3(17) . . ?
C26 C21 N3 120.7(17) . . ?
C21 C22 H22 120.0 . . ?
C21 C22 C23 120.0 . . ?
C23 C22 H22 120.0 . . ?
C22 C23 H23 120.0 . . ?
C24 C23 C22 120.0 . . ?
C24 C23 H23 120.0 . . ?
C23 C24 C25 120.0 . . ?
C23 C24 C27 120.9(14) . . ?
C25 C24 C27 119.0(14) . . ?
C24 C25 H25 120.0 . . ?
C26 C25 C24 120.0 . . ?
C26 C25 H25 120.0 . . ?
C21 C26 H26 120.0 . . ?
C25 C26 C21 120.0 . . ?
C25 C26 H26 120.0 . . ?
Si4 C73 H73A 109.5 . . ?
Si4 C73 H73B 109.5 . . ?
Si4 C73 H73C 109.5 . . ?
H73A C73 H73B 109.5 . . ?
H73A C73 H73C 109.5 . . ?
H73B C73 H73C 109.5 . . ?
O6 C31 Si2 101.1(15) . . ?
O6 C31 C29 110(2) . . ?
O6 C31 C32 113(2) . . ?
C29 C31 Si2 112.4(17) . . ?
C32 C31 Si2 109.3(18) . . ?
C32 C31 C29 111(2) . . ?
F6 C52 H52 108.7 . . ?
F6 C52 C51 112(2) . . ?
F5 C52 F6 105(2) . . ?
F5 C52 H52 108.7 . . ?
F5 C52 C51 113(2) . . ?
C51 C52 H52 108.7 . . ?
C68 C67 C64 176(2) . . ?
C31 C29 H29 105.6 . . ?
C30 C29 C31 117(2) . . ?
C30 C29 H29 105.6 . . ?
C28 C29 C31 110(2) . . ?
C28 C29 H29 105.6 . . ?
C28 C29 C30 112.6(19) . . ?
C29 C30 H30A 109.5 . . ?
C29 C30 H30B 109.5 . . ?
C29 C30 H30C 109.5 . . ?
H30A C30 H30B 109.5 . . ?
H30A C30 H30C 109.5 . . ?
H30B C30 H30C 109.5 . . ?
Si3 C54 H54A 109.5 . . ?
Si3 C54 H54B 109.5 . . ?
Si3 C54 H54C 109.5 . . ?
H54A C54 H54B 109.5 . . ?
H54A C54 H54C 109.5 . . ?
H54B C54 H54C 109.5 . . ?
C8 C7 C4 176(2) . . ?
C40 C35 Si2 120.1(11) . . ?
C40 C35 C36 120.0 . . ?
C36 C35 Si2 119.7(11) . . ?
C35 C40 H40 120.0 . . ?
C35 C40 C39 120.0 . . ?
C39 C40 H40 120.0 . . ?
C40 C39 H39 120.0 . . ?
C38 C39 C40 120.0 . . ?
C38 C39 H39 120.0 . . ?
C39 C38 H38 120.0 . . ?
C37 C38 C39 120.0 . . ?
C37 C38 H38 120.0 . . ?
C38 C37 H37 120.0 . . ?
C38 C37 C36 120.0 . . ?
C36 C37 H37 120.0 . . ?
C35 C36 H36 120.0 . . ?
C37 C36 C35 120.0 . . ?
C37 C36 H36 120.0 . . ?
C20 C15 Si1 120.1(10) . . ?
C20 C15 C16 120.0 . . ?
C16 C15 Si1 119.8(10) . . ?
C15 C20 H20 120.0 . . ?
C19 C20 C15 120.0 . . ?
C19 C20 H20 120.0 . . ?
C20 C19 H19 120.0 . . ?
C20 C19 C18 120.0 . . ?
C18 C19 H19 120.0 . . ?
C19 C18 H18 120.0 . . ?
C19 C18 C17 120.0 . . ?
C17 C18 H18 120.0 . . ?
C18 C17 H17 120.0 . . ?
C16 C17 C18 120.0 . . ?
C16 C17 H17 120.0 . . ?
C15 C16 H16 120.0 . . ?
C17 C16 C15 120.0 . . ?
C17 C16 H16 120.0 . . ?
C65 C66 H66 120.0 . . ?
C65 C66 C61 120.0 . . ?
C61 C66 H66 120.0 . . ?
C66 C65 H65 120.0 . . ?
C66 C65 C64 120.0 . . ?
C64 C65 H65 120.0 . . ?
C65 C64 C67 120.8(11) . . ?
C63 C64 C67 119.1(11) . . ?
C63 C64 C65 120.0 . . ?
C64 C63 H63 120.0 . . ?
C64 C63 C62 120.0 . . ?
C62 C63 H63 120.0 . . ?
C63 C62 H62 120.0 . . ?
C61 C62 C63 120.0 . . ?
C61 C62 H62 120.0 . . ?
C66 C61 N1 118.5(14) . . ?
C62 C61 N1 121.4(14) . . ?
C62 C61 C66 120.0 . . ?
F3 C32 C31 111(2) . . ?
F3 C32 F4 105(2) . . ?
F3 C32 H32 110.3 . . ?
C31 C32 H32 110.3 . . ?
F4 C32 C31 110(2) . . ?
F4 C32 H32 110.3 . . ?
F2 C12 F1 104.8(18) . . ?
F2 C12 C11 111(2) . . ?
F2 C12 H12 110.5 . . ?
F1 C12 C11 109(3) . . ?
F1 C12 H12 110.5 . . ?
C11 C12 H12 110.5 . . ?
C11 C9 H9 106.6 . . ?
C8 C9 C11 110.2(19) . . ?
C8 C9 H9 106.6 . . ?
C8 C9 C10 108(2) . . ?
C10 C9 C11 118.0(17) . . ?
C10 C9 H9 106.6 . . ?
Si2 C33 H33A 109.5 . . ?
Si2 C33 H33B 109.5 . . ?
Si2 C33 H33C 109.5 . . ?
H33A C33 H33B 109.5 . . ?
H33A C33 H33C 109.5 . . ?
H33B C33 H33C 109.5 . . ?
C56 C55 Si3 121.4(10) . . ?
C56 C55 C60 120.0 . . ?
C60 C55 Si3 118.3(10) . . ?
C55 C56 H56 120.0 . . ?
C55 C56 C57 120.0 . . ?
C57 C56 H56 120.0 . . ?
C56 C57 H57 120.0 . . ?
C58 C57 C56 120.0 . . ?
C58 C57 H57 120.0 . . ?
C57 C58 H58 120.0 . . ?
C57 C58 C59 120.0 . . ?
C59 C58 H58 120.0 . . ?
C58 C59 H59 120.0 . . ?
C58 C59 C60 120.0 . . ?
C60 C59 H59 120.0 . . ?
C55 C60 H60 120.0 . . ?
C59 C60 C55 120.0 . . ?
C59 C60 H60 120.0 . . ?
O9 C51 Si3 98.7(16) . . ?
O9 C51 C49 109.0(17) . . ?
O9 C51 C52 109.6(19) . . ?
C49 C51 Si3 112.6(15) . . ?
C52 C51 Si3 111.7(18) . . ?
C52 C51 C49 114(2) . . ?
Si2 C34 H34A 109.5 . . ?
Si2 C34 H34B 109.5 . . ?
Si2 C34 H34C 109.5 . . ?
H34A C34 H34B 109.5 . . ?
H34A C34 H34C 109.5 . . ?
H34B C34 H34C 109.5 . . ?
C7 C8 C9 177(3) . . ?
C9 C10 H10A 109.5 . . ?
C9 C10 H10B 109.5 . . ?
C9 C10 H10C 109.5 . . ?
H10A C10 H10B 109.5 . . ?
H10A C10 H10C 109.5 . . ?
H10B C10 H10C 109.5 . . ?
C49 C50 H50A 109.5 . . ?
C49 C50 H50B 109.5 . . ?
C49 C50 H50C 109.5 . . ?
H50A C50 H50B 109.5 . . ?
H50A C50 H50C 109.5 . . ?
H50B C50 H50C 109.5 . . ?
Si3 C53 H53A 109.5 . . ?
Si3 C53 H53B 109.5 . . ?
Si3 C53 H53C 109.5 . . ?
H53A C53 H53B 109.5 . . ?
H53A C53 H53C 109.5 . . ?
H53B C53 H53C 109.5 . . ?
C69 C70 H70A 109.5 . . ?
C69 C70 H70B 109.5 . . ?
C69 C70 H70C 109.5 . . ?
H70A C70 H70B 109.5 . . ?
H70A C70 H70C 109.5 . . ?
H70B C70 H70C 109.5 . . ?
C28 C27 C24 173(3) . . ?
Si1 C14 H14A 109.5 . . ?
Si1 C14 H14B 109.5 . . ?
Si1 C14 H14C 109.5 . . ?
H14A C14 H14B 109.5 . . ?
H14A C14 H14C 109.5 . . ?
H14B C14 H14C 109.5 . . ?
Si1 C13 H13A 109.5 . . ?
Si1 C13 H13B 109.5 . . ?
Si1 C13 H13C 109.5 . . ?
H13A C13 H13B 109.5 . . ?
H13A C13 H13C 109.5 . . ?
H13B C13 H13C 109.5 . . ?
C27 C28 C29 174(3) . . ?
Si4 C74 H74A 109.5 . . ?
Si4 C74 H74B 109.5 . . ?
Si4 C74 H74C 109.5 . . ?
H74A C74 H74B 109.5 . . ?
H74A C74 H74C 109.5 . . ?
H74B C74 H74C 109.5 . . ?
O4 N3 C21 119(2) . . ?
O4 N3 O5 123(3) . . ?
O5 N3 C21 117(3) . . ?
O1 N4 C1 119(2) . . ?
O2 N4 C1 121(2) . . ?
O2 N4 O1 119(2) . . ?
O12 C71 Si4 102.0(12) . . ?
O12 C71 C69 111.3(14) . . ?
O12 C71 C72 113.5(18) . . ?
C69 C71 Si4 112.6(14) . . ?
C69 C71 C72 110.4(19) . . ?
C72 C71 Si4 106.8(15) . . ?
F7 C72 F8 103(2) . . ?
F7 C72 C71 107(2) . . ?
F7 C72 H72 112.6 . . ?
F8 C72 C71 109(2) . . ?
F8 C72 H72 112.6 . . ?
C71 C72 H72 112.6 . . ?

loop_
_geom_bond_atom_site_label_1
_geom_bond_atom_site_label_2
_geom_bond_distance
_geom_bond_site_symmetry_2
_geom_bond_publ_flag
Si1 C11 1.93(3) . ?
Si1 C15 1.891(13) . ?
Si1 C14 1.86(2) . ?
Si1 C13 1.88(3) . ?
Si4 C75 1.899(12) . ?
Si4 C73 1.89(2) . ?
Si4 C74 1.85(2) . ?
Si4 C71 1.97(2) . ?
Si3 C54 1.88(2) . ?
Si3 C55 1.894(14) . ?
Si3 C51 1.97(3) . ?
Si3 C53 1.92(2) . ?
Si2 C31 1.98(3) . ?
Si2 C35 1.897(14) . ?
Si2 C33 1.86(3) . ?
Si2 C34 1.86(3) . ?
F6 C52 1.36(3) . ?
O3 H3 0.8200 . ?
O3 C11 1.41(3) . ?
C47 C44 1.43(3) . ?
C47 C48 1.16(3) . ?
O6 H6A 0.8200 . ?
O6 C31 1.41(3) . ?
O8 N2 1.21(3) . ?
F2 C12 1.34(3) . ?
N1 O11 1.21(3) . ?
N1 O10 1.19(3) . ?
N1 C61 1.47(2) . ?
N2 C41 1.44(2) . ?
N2 O7 1.22(3) . ?
O9 H9A 0.8200 . ?
O9 C51 1.46(3) . ?
C41 C46 1.3900 . ?
C41 C42 1.3900 . ?
C46 H46 0.9300 . ?
C46 C45 1.3900 . ?
C45 H45 0.9300 . ?
C45 C44 1.3900 . ?
C44 C43 1.3900 . ?
C43 H43 0.9300 . ?
C43 C42 1.3900 . ?
C42 H42 0.9300 . ?
C48 C49 1.55(3) . ?
C49 H49 0.9800 . ?
C49 C51 1.50(3) . ?
C49 C50 1.55(3) . ?
C68 C69 1.51(3) . ?
C68 C67 1.16(3) . ?
F1 C12 1.36(3) . ?
O12 H12A 0.8200 . ?
O12 C71 1.42(2) . ?
C79 H79 0.9300 . ?
C79 C80 1.3900 . ?
C79 C78 1.3900 . ?
C80 H80 0.9300 . ?
C80 C75 1.3900 . ?
C75 C76 1.3900 . ?
C76 H76 0.9300 . ?
C76 C77 1.3900 . ?
C77 H77 0.9300 . ?
C77 C78 1.3900 . ?
C78 H78 0.9300 . ?
C11 C12 1.53(4) . ?
C11 C9 1.59(3) . ?
F3 C32 1.34(3) . ?
C69 H69 0.9800 . ?
C69 C70 1.56(3) . ?
C69 C71 1.53(3) . ?
C4 C3 1.3900 . ?
C4 C5 1.3900 . ?
C4 C7 1.44(3) . ?
C3 H3A 0.9300 . ?
C3 C2 1.3900 . ?
C2 H2 0.9300 . ?
C2 C1 1.3900 . ?
C1 C6 1.3900 . ?
C1 N4 1.41(2) . ?
C6 H6 0.9300 . ?
C6 C5 1.3900 . ?
C5 H5 0.9300 . ?
F5 C52 1.35(3) . ?
C21 C22 1.3900 . ?
C21 C26 1.3900 . ?
C21 N3 1.42(2) . ?
C22 H22 0.9300 . ?
C22 C23 1.3900 . ?
C23 H23 0.9300 . ?
C23 C24 1.3900 . ?
C24 C25 1.3900 . ?
C24 C27 1.42(3) . ?
C25 H25 0.9300 . ?
C25 C26 1.3900 . ?
C26 H26 0.9300 . ?
C73 H73A 0.9600 . ?
C73 H73B 0.9600 . ?
C73 H73C 0.9600 . ?
C31 C29 1.55(3) . ?
C31 C32 1.50(3) . ?
C52 H52 0.9800 . ?
C52 C51 1.48(3) . ?
C67 C64 1.42(2) . ?
C29 H29 0.9800 . ?
C29 C30 1.53(3) . ?
C29 C28 1.52(4) . ?
C30 H30A 0.9600 . ?
C30 H30B 0.9600 . ?
C30 H30C 0.9600 . ?
C54 H54A 0.9600 . ?
C54 H54B 0.9600 . ?
C54 H54C 0.9600 . ?
C7 C8 1.21(3) . ?
C35 C40 1.3900 . ?
C35 C36 1.3900 . ?
C40 H40 0.9300 . ?
C40 C39 1.3900 . ?
C39 H39 0.9300 . ?
C39 C38 1.3900 . ?
C38 H38 0.9300 . ?
C38 C37 1.3900 . ?
C37 H37 0.9300 . ?
C37 C36 1.3900 . ?
C36 H36 0.9300 . ?
F4 C32 1.39(3) . ?
C15 C20 1.3900 . ?
C15 C16 1.3900 . ?
C20 H20 0.9300 . ?
C20 C19 1.3900 . ?
C19 H19 0.9300 . ?
C19 C18 1.3900 . ?
C18 H18 0.9300 . ?
C18 C17 1.3900 . ?
C17 H17 0.9300 . ?
C17 C16 1.3900 . ?
C16 H16 0.9300 . ?
C66 H66 0.9300 . ?
C66 C65 1.3900 . ?
C66 C61 1.3900 . ?
C65 H65 0.9300 . ?
C65 C64 1.3900 . ?
C64 C63 1.3900 . ?
C63 H63 0.9300 . ?
C63 C62 1.3900 . ?
C62 H62 0.9300 . ?
C62 C61 1.3900 . ?
C32 H32 0.9800 . ?
F7 C72 1.37(3) . ?
C12 H12 0.9800 . ?
C9 H9 0.9800 . ?
C9 C8 1.47(4) . ?
C9 C10 1.55(3) . ?
C33 H33A 0.9600 . ?
C33 H33B 0.9600 . ?
C33 H33C 0.9600 . ?
C55 C56 1.3900 . ?
C55 C60 1.3900 . ?
C56 H56 0.9300 . ?
C56 C57 1.3900 . ?
C57 H57 0.9300 . ?
C57 C58 1.3900 . ?
C58 H58 0.9300 . ?
C58 C59 1.3900 . ?
C59 H59 0.9300 . ?
C59 C60 1.3900 . ?
C60 H60 0.9300 . ?
C34 H34A 0.9600 . ?
C34 H34B 0.9600 . ?
C34 H34C 0.9600 . ?
C10 H10A 0.9600 . ?
C10 H10B 0.9600 . ?
C10 H10C 0.9600 . ?
C50 H50A 0.9600 . ?
C50 H50B 0.9600 . ?
C50 H50C 0.9600 . ?
C53 H53A 0.9600 . ?
C53 H53B 0.9600 . ?
C53 H53C 0.9600 . ?
C70 H70A 0.9600 . ?
C70 H70B 0.9600 . ?
C70 H70C 0.9600 . ?
C27 C28 1.16(3) . ?
C14 H14A 0.9600 . ?
C14 H14B 0.9600 . ?
C14 H14C 0.9600 . ?
C13 H13A 0.9600 . ?
C13 H13B 0.9600 . ?
C13 H13C 0.9600 . ?
C74 H74A 0.9600 . ?
C74 H74B 0.9600 . ?
C74 H74C 0.9600 . ?
F8 C72 1.39(3) . ?
O1 N4 1.20(2) . ?
O4 N3 1.18(3) . ?
N3 O5 1.22(3) . ?
N4 O2 1.17(2) . ?
C71 C72 1.56(3) . ?
C72 H72 0.9800 . ?

loop_
_twin_individual_id
_twin_individual_mass_fraction_refined
1 1.05(11)
2 -0.05(11)
